data_7249651
loop_
_publ_author_name
'Li, Xin'
'Zu, Mohan'
'Yan, Linzhuo'
'Zhao, Qiang'
'Liu, Liu'

_publ_section_title
;
 Synthesis of a highly stable Mo--Fe bimetallic metal--organic framework
 and its catalytic activity for the selective oxidation of sulfides under
 mild conditions
;
_journal_issue 51
_journal_name_full 'RSC Advances'
_journal_page_first 38002
_journal_page_last 38008
_journal_paper_doi 10.1039/D4RA06324D
_journal_volume 14
_journal_year 2024
_chemical_formula_sum 'C20 H24 Fe4 Mo4 N4 O20'
_chemical_formula_weight 1247.59
_space_group_crystal_system triclinic
_space_group_IT_number 2
_space_group_name_Hall '-P 1'
_space_group_name_H-M_alt 'P -1'
_atom_sites_solution_hydrogens mixed
_audit_creation_method SHELXL-2017/1
_audit_update_record
;
2024-08-14 deposited with the CCDC.	2024-11-18 downloaded from the CCDC.
;
_cell_angle_alpha 106.746(2)
_cell_angle_beta 90.909(2)
_cell_angle_gamma 103.745(2)
_cell_formula_units_Z 1
_cell_length_a 7.0109(12)
_cell_length_b 9.4488(15)
_cell_length_c 14.183(2)
_cell_measurement_reflns_used 2951
_cell_measurement_temperature 296(2)
_cell_measurement_theta_max 28.13
_cell_measurement_theta_min 3.00
_cell_volume 870.3(2)
_computing_cell_refinement 'Bruker SMART'
_computing_data_collection 'Bruker SMART'
_computing_data_reduction 'Bruker SAINT'
_computing_molecular_graphics 'Bruker SHELXTL'
_computing_publication_material 'Bruker SHELXTL'
_computing_structure_refinement 'SHELXL-2017/1 (Sheldrick, 2017)'
_computing_structure_solution 'Bruker SHELXTL'
_diffrn_ambient_temperature 296(2)
_diffrn_measured_fraction_theta_full 0.975
_diffrn_measured_fraction_theta_max 0.975
_diffrn_measurement_device_type 'CCD area detector'
_diffrn_measurement_method 'phi and omega scans'
_diffrn_radiation_type MoK\a
_diffrn_radiation_wavelength 0.71073
_diffrn_reflns_av_R_equivalents 0.0273
_diffrn_reflns_av_unetI/netI 0.0541
_diffrn_reflns_Laue_measured_fraction_full 0.975
_diffrn_reflns_Laue_measured_fraction_max 0.975
_diffrn_reflns_limit_h_max 7
_diffrn_reflns_limit_h_min -8
_diffrn_reflns_limit_k_max 10
_diffrn_reflns_limit_k_min -11
_diffrn_reflns_limit_l_max 16
_diffrn_reflns_limit_l_min -15
_diffrn_reflns_number 4181
_diffrn_reflns_point_group_measured_fraction_full 0.975
_diffrn_reflns_point_group_measured_fraction_max 0.975
_diffrn_reflns_theta_full 24.496
_diffrn_reflns_theta_max 24.496
_diffrn_reflns_theta_min 1.506
_exptl_absorpt_coefficient_mu 3.095
_exptl_absorpt_correction_type multi-scan
_exptl_crystal_colour black
_exptl_crystal_density_diffrn 2.380
_exptl_crystal_description rod
_exptl_crystal_F_000 604
_exptl_crystal_size_max 0.500
_exptl_crystal_size_mid 0.240
_exptl_crystal_size_min 0.180
_exptl_transmission_factor_max 0.7457
_exptl_transmission_factor_min 0.5085
_refine_diff_density_max 1.755
_refine_diff_density_min -1.416
_refine_diff_density_rms 0.248
_refine_ls_extinction_method none
_refine_ls_goodness_of_fit_ref 1.060
_refine_ls_hydrogen_treatment constr
_refine_ls_matrix_type full
_refine_ls_number_parameters 245
_refine_ls_number_reflns 2823
_refine_ls_number_restraints 0
_refine_ls_restrained_S_all 1.060
_refine_ls_R_factor_all 0.0483
_refine_ls_R_factor_gt 0.0444
_refine_ls_shift/su_max 0.000
_refine_ls_shift/su_mean 0.000
_refine_ls_structure_factor_coef Fsqd
_refine_ls_weighting_details 'w=1/[\s^2^(Fo^2^)+(0.1090P)^2^+3.2496P] where P=(Fo^2^+2Fc^2^)/3'
_refine_ls_weighting_scheme calc
_refine_ls_wR_factor_gt 0.1471
_refine_ls_wR_factor_ref 0.1549
_reflns_Friedel_coverage 0.000
_reflns_number_gt 2575
_reflns_number_total 2823
_reflns_threshold_expression 'I > 2\s(I)'
_cod_data_source_file d4ra06324d2.cif
_cod_data_source_block ddb
_cod_database_code 7249651
_shelx_shelxl_version_number 2017/1
_shelx_space_group_comment
; 
The symmetry employed for this shelxl refinement is uniquely defined 
by the following loop, which should always be used as a source of 
symmetry information in preference to the above space-group names. 
They are only intended as comments. 
;
_shelx_estimated_absorpt_t_min 0.307
_shelx_estimated_absorpt_t_max 0.606

loop_
_space_group_symop_operation_xyz
'x, y, z'
'-x, -y, -z'

loop_
_atom_site_label
_atom_site_type_symbol
_atom_site_fract_x
_atom_site_fract_y
_atom_site_fract_z
_atom_site_U_iso_or_equiv
_atom_site_adp_type
_atom_site_occupancy
_atom_site_site_symmetry_order
_atom_site_calc_flag
_atom_site_refinement_flags_posn
_atom_site_refinement_flags_adp
_atom_site_refinement_flags_occupancy
_atom_site_disorder_assembly
_atom_site_disorder_group
Mo1 Mo 0.37768(8) -0.00269(7) 0.11892(4) 0.0132(2) Uani 1 1 d . . . . .
Mo2 Mo 0.80314(8) -0.31350(6) -0.00258(4) 0.0123(2) Uani 1 1 d . . . . .
Fe1 Fe 0.29560(14) -0.33253(11) -0.07554(7) 0.0120(3) Uani 1 1 d . . . . .
Fe2 Fe 0.89639(14) 0.06573(11) 0.10076(7) 0.0137(3) Uani 1 1 d . . . . .
O1 O 0.0149(7) -0.2814(5) -0.0731(3) 0.0161(10) Uani 1 1 d . . . . .
O2 O 0.1958(7) -0.5289(6) -0.0367(4) 0.0205(11) Uani 1 1 d . . . . .
O3 O 0.5838(7) -0.3535(6) -0.0778(4) 0.0206(11) Uani 1 1 d . . . . .
O4 O 0.8163(8) -0.1567(6) 0.1044(4) 0.0204(11) Uani 1 1 d . . . . .
O5 O 0.6152(7) 0.1053(6) 0.0976(4) 0.0190(11) Uani 1 1 d . . . . .
O6 O 0.3655(9) 0.0477(6) 0.2433(4) 0.0299(13) Uani 1 1 d . . . . .
O7 O 0.3523(7) -0.2012(6) 0.0781(4) 0.0193(11) Uani 1 1 d . . . . .
O8 O 0.1775(7) 0.0419(6) 0.0617(3) 0.0165(10) Uani 1 1 d . . . . .
N1 N 0.2374(9) -0.4597(7) -0.2311(4) 0.0193(13) Uani 1 1 d . . . . .
N2 N -0.0203(9) -0.8355(7) -0.7451(4) 0.0187(13) Uani 1 1 d . . . . .
C1 C 0.1035(14) -0.5988(11) -0.2640(6) 0.040(2) Uani 1 1 d . . . . .
H1A H 0.039596 -0.641591 -0.218051 0.048 Uiso 1 1 calc R U . . .
C2 C 0.0605(14) -0.6774(10) -0.3631(6) 0.037(2) Uani 1 1 d . . . . .
H2A H -0.026986 -0.773700 -0.382036 0.044 Uiso 1 1 calc R U . . .
C3 C 0.1447(12) -0.6163(10) -0.4354(6) 0.0264(17) Uani 1 1 d . . . . .
C4 C 0.2829(12) -0.4755(11) -0.4004(6) 0.034(2) Uani 1 1 d . . . . .
H4A H 0.348455 -0.430222 -0.444977 0.041 Uiso 1 1 calc R U . . .
C5 C 0.3229(12) -0.4034(10) -0.3008(6) 0.0308(19) Uani 1 1 d . . . . .
H5A H 0.415192 -0.309330 -0.280443 0.037 Uiso 1 1 calc R U . . .
C6 C -0.0936(14) -0.8985(10) -0.6765(6) 0.034(2) Uani 1 1 d . . . . .
H6A H -0.183269 -0.993692 -0.698016 0.041 Uiso 1 1 calc R U . . .
C7 C -0.0480(15) -0.8351(11) -0.5785(6) 0.040(2) Uani 1 1 d . . . . .
H7A H -0.108978 -0.884808 -0.534972 0.049 Uiso 1 1 calc R U . . .
C8 C 0.0910(12) -0.6947(10) -0.5420(6) 0.0279(18) Uani 1 1 d . . . . .
C9 C 0.1726(12) -0.6292(10) -0.6134(6) 0.0279(18) Uani 1 1 d . . . . .
H9A H 0.268541 -0.536934 -0.594204 0.034 Uiso 1 1 calc R U . . .
C10 C 0.1120(12) -0.7002(10) -0.7122(6) 0.0298(19) Uani 1 1 d . . . . .
H10A H 0.165289 -0.652128 -0.757935 0.036 Uiso 1 1 calc R U . . .
O3W O 0.313(2) 0.0115(15) 0.4323(8) 0.041(3) Uani 0.5 1 d . . P A 1
H3WC H 0.416184 0.006605 0.462303 0.050 Uiso 0.5 1 d R U P A 1
H3WD H 0.341224 0.022365 0.376363 0.050 Uiso 0.5 1 d R U P A 1
O2W O 0.559(2) 0.2453(18) 0.5696(10) 0.048(3) Uani 0.5 1 d . . P B 2
H2WB H 0.568400 0.277537 0.632436 0.057 Uiso 0.5 1 d R U P B 2
H2WD H 0.441380 0.192887 0.549616 0.057 Uiso 0.5 1 d R U P B 2
O1W O 0.4221(18) -0.3470(11) 0.2253(7) 0.094(4) Uani 1 1 d . . . . .
H1WC H 0.402542 -0.294961 0.187865 0.113 Uiso 1 1 d R U . . .
H1WD H 0.423022 -0.435801 0.189005 0.113 Uiso 1 1 d R U . . .

loop_
_atom_site_aniso_label
_atom_site_aniso_U_11
_atom_site_aniso_U_22
_atom_site_aniso_U_33
_atom_site_aniso_U_23
_atom_site_aniso_U_13
_atom_site_aniso_U_12
Mo1 0.0089(4) 0.0145(4) 0.0146(4) 0.0027(3) -0.0002(2) 0.0020(3)
Mo2 0.0089(4) 0.0120(4) 0.0142(4) 0.0017(3) 0.0008(2) 0.0021(3)
Fe1 0.0097(5) 0.0109(5) 0.0137(5) 0.0007(4) -0.0001(4) 0.0031(4)
Fe2 0.0119(5) 0.0140(6) 0.0144(5) 0.0023(4) 0.0007(4) 0.0043(4)
O1 0.018(3) 0.017(3) 0.017(2) 0.0047(19) 0.0050(19) 0.010(2)
O2 0.020(3) 0.016(3) 0.026(3) 0.008(2) 0.004(2) 0.002(2)
O3 0.012(3) 0.021(3) 0.025(3) 0.003(2) 0.000(2) 0.002(2)
O4 0.023(3) 0.017(3) 0.019(3) 0.000(2) -0.001(2) 0.007(2)
O5 0.011(2) 0.016(3) 0.028(3) 0.006(2) -0.001(2) 0.001(2)
O6 0.036(3) 0.027(3) 0.021(3) -0.002(2) 0.004(2) 0.008(3)
O7 0.017(3) 0.016(3) 0.022(3) 0.004(2) -0.001(2) 0.002(2)
O8 0.012(2) 0.020(3) 0.017(2) 0.002(2) 0.0006(19) 0.007(2)
N1 0.012(3) 0.024(3) 0.018(3) 0.004(3) -0.004(2) 0.001(3)
N2 0.013(3) 0.021(3) 0.019(3) -0.001(2) 0.000(2) 0.005(3)
C1 0.050(6) 0.032(5) 0.020(4) 0.002(4) -0.005(4) -0.015(4)
C2 0.043(5) 0.030(5) 0.020(4) -0.001(4) -0.009(4) -0.013(4)
C3 0.024(4) 0.033(5) 0.018(4) 0.005(3) -0.004(3) 0.003(4)
C4 0.028(5) 0.041(5) 0.024(4) 0.007(4) 0.002(3) -0.003(4)
C5 0.025(4) 0.032(5) 0.026(4) 0.002(4) -0.002(3) -0.003(4)
C6 0.047(5) 0.021(4) 0.022(4) 0.001(3) 0.000(4) -0.008(4)
C7 0.048(6) 0.036(5) 0.022(4) 0.005(4) -0.005(4) -0.011(4)
C8 0.029(5) 0.034(5) 0.020(4) 0.006(3) 0.002(3) 0.010(4)
C9 0.023(4) 0.029(4) 0.021(4) 0.001(3) -0.004(3) -0.006(3)
C10 0.028(5) 0.037(5) 0.023(4) 0.006(4) 0.002(3) 0.010(4)
O3W 0.060(9) 0.049(8) 0.021(6) 0.023(6) 0.014(6) 0.007(7)
O2W 0.040(8) 0.064(10) 0.035(7) 0.010(6) 0.003(6) 0.011(7)
O1W 0.170(11) 0.075(7) 0.060(6) 0.028(5) 0.016(6) 0.063(7)

loop_
_atom_type_symbol
_atom_type_description
_atom_type_scat_dispersion_real
_atom_type_scat_dispersion_imag
_atom_type_scat_source
C C 0.0033 0.0016 'International Tables Vol C Tables 4.2.6.8 and 6.1.1.4'
H H 0.0000 0.0000 'International Tables Vol C Tables 4.2.6.8 and 6.1.1.4'
N N 0.0061 0.0033 'International Tables Vol C Tables 4.2.6.8 and 6.1.1.4'
O O 0.0106 0.0060 'International Tables Vol C Tables 4.2.6.8 and 6.1.1.4'
Mo Mo -1.6832 0.6857 'International Tables Vol C Tables 4.2.6.8 and 6.1.1.4'
Fe Fe 0.3463 0.8444 'International Tables Vol C Tables 4.2.6.8 and 6.1.1.4'

loop_
_geom_angle_atom_site_label_1
_geom_angle_atom_site_label_2
_geom_angle_atom_site_label_3
_geom_angle
_geom_angle_site_symmetry_1
_geom_angle_site_symmetry_3
_geom_angle_publ_flag
O6 Mo1 O7 107.2(3) . . ?
O6 Mo1 O8 109.2(2) . . ?
O7 Mo1 O8 109.6(2) . . ?
O6 Mo1 O5 106.6(3) . . ?
O7 Mo1 O5 112.6(2) . . ?
O8 Mo1 O5 111.5(2) . . ?
O2 Mo2 O3 108.5(2) 2_645 . ?
O2 Mo2 O4 107.4(2) 2_645 . ?
O3 Mo2 O4 111.0(2) . . ?
O2 Mo2 O1 107.8(2) 2_645 1_655 ?
O3 Mo2 O1 110.2(2) . 1_655 ?
O4 Mo2 O1 111.9(2) . 1_655 ?
O2 Fe1 O3 92.8(2) . . ?
O2 Fe1 O1 94.3(2) . . ?
O3 Fe1 O1 172.6(2) . . ?
O2 Fe1 O7 90.12(19) . . ?
O3 Fe1 O7 90.31(19) . . ?
O1 Fe1 O7 87.76(18) . . ?
O2 Fe1 N1 91.2(2) . . ?
O3 Fe1 N1 90.3(2) . . ?
O1 Fe1 N1 91.5(2) . . ?
O7 Fe1 N1 178.5(2) . . ?
O2 Fe1 O5 171.6(2) . 2_655 ?
O3 Fe1 O5 91.76(19) . 2_655 ?
O1 Fe1 O5 80.95(18) . 2_655 ?
O7 Fe1 O5 82.86(19) . 2_655 ?
N1 Fe1 O5 95.8(2) . 2_655 ?
O4 Fe2 O5 98.6(2) . . ?
O4 Fe2 O8 90.6(2) . 1_655 ?
O5 Fe2 O8 161.97(19) . 1_655 ?
O4 Fe2 N2 95.7(2) . 1_666 ?
O5 Fe2 N2 98.7(2) . 1_666 ?
O8 Fe2 N2 95.8(2) 1_655 1_666 ?
O4 Fe2 O1 171.01(19) . 2_655 ?
O5 Fe2 O1 83.45(19) . 2_655 ?
O8 Fe2 O1 85.13(18) 1_655 2_655 ?
N2 Fe2 O1 92.6(2) 1_666 2_655 ?
O4 Fe2 O8 83.57(19) . 2_655 ?
O5 Fe2 O8 84.14(18) . 2_655 ?
O8 Fe2 O8 81.55(18) 1_655 2_655 ?
N2 Fe2 O8 177.2(2) 1_666 2_655 ?
O1 Fe2 O8 87.97(18) 2_655 2_655 ?
Mo2 O1 Fe1 134.8(2) 1_455 . ?
Mo2 O1 Fe2 117.8(2) 1_455 2_655 ?
Fe1 O1 Fe2 98.2(2) . 2_655 ?
Mo2 O2 Fe1 160.5(3) 2_645 . ?
Mo2 O3 Fe1 143.1(3) . . ?
Mo2 O4 Fe2 122.0(3) . . ?
Mo1 O5 Fe2 131.5(3) . . ?
Mo1 O5 Fe1 130.9(3) . 2_655 ?
Fe2 O5 Fe1 97.30(19) . 2_655 ?
Mo1 O7 Fe1 122.6(3) . . ?
Mo1 O8 Fe2 134.6(3) . 1_455 ?
Mo1 O8 Fe2 117.6(2) . 2_655 ?
Fe2 O8 Fe2 98.45(18) 1_455 2_655 ?
C5 N1 C1 116.1(7) . . ?
C5 N1 Fe1 121.9(5) . . ?
C1 N1 Fe1 121.9(5) . . ?
C6 N2 C10 116.1(7) . . ?
C6 N2 Fe2 124.2(5) . 1_444 ?
C10 N2 Fe2 119.6(5) . 1_444 ?
N1 C1 C2 122.1(8) . . ?
N1 C1 H1A 119.0 . . ?
C2 C1 H1A 119.0 . . ?
C1 C2 C3 121.6(8) . . ?
C1 C2 H2A 119.2 . . ?
C3 C2 H2A 119.2 . . ?
C2 C3 C4 115.4(7) . . ?
C2 C3 C8 122.3(8) . . ?
C4 C3 C8 122.3(7) . . ?
C5 C4 C3 120.5(8) . . ?
C5 C4 H4A 119.7 . . ?
C3 C4 H4A 119.7 . . ?
N1 C5 C4 124.2(8) . . ?
N1 C5 H5A 117.9 . . ?
C4 C5 H5A 117.9 . . ?
N2 C6 C7 125.1(8) . . ?
N2 C6 H6A 117.5 . . ?
C7 C6 H6A 117.5 . . ?
C6 C7 C8 120.0(8) . . ?
C6 C7 H7A 120.0 . . ?
C8 C7 H7A 120.0 . . ?
C9 C8 C7 115.4(7) . . ?
C9 C8 C3 121.4(8) . . ?
C7 C8 C3 123.1(8) . . ?
C10 C9 C8 120.4(8) . . ?
C10 C9 H9A 119.8 . . ?
C8 C9 H9A 119.8 . . ?
N2 C10 C9 122.9(8) . . ?
N2 C10 H10A 118.6 . . ?
C9 C10 H10A 118.6 . . ?
H3WC O3W H3WD 108.6 . . ?
H2WB O2W H2WD 108.3 . . ?
H1WC O1W H1WD 108.1 . . ?

loop_
_geom_bond_atom_site_label_1
_geom_bond_atom_site_label_2
_geom_bond_distance
_geom_bond_site_symmetry_2
_geom_bond_publ_flag
Mo1 O6 1.699(5) . ?
Mo1 O7 1.760(5) . ?
Mo1 O8 1.802(5) . ?
Mo1 O5 1.814(5) . ?
Mo2 O2 1.735(5) 2_645 ?
Mo2 O3 1.757(5) . ?
Mo2 O4 1.772(5) . ?
Mo2 O1 1.818(5) 1_655 ?
Fe1 O2 2.054(5) . ?
Fe1 O3 2.077(5) . ?
Fe1 O1 2.134(5) . ?
Fe1 O7 2.150(5) . ?
Fe1 N1 2.165(6) . ?
Fe1 O5 2.203(5) 2_655 ?
Fe2 O4 2.059(5) . ?
Fe2 O5 2.094(5) . ?
Fe2 O8 2.101(5) 1_655 ?
Fe2 N2 2.125(6) 1_666 ?
Fe2 O1 2.136(5) 2_655 ?
Fe2 O8 2.230(5) 2_655 ?
N1 C5 1.338(11) . ?
N1 C1 1.369(11) . ?
N2 C6 1.330(11) . ?
N2 C10 1.338(11) . ?
C1 C2 1.376(12) . ?
C1 H1A 0.9300 . ?
C2 C3 1.391(13) . ?
C2 H2A 0.9300 . ?
C3 C4 1.395(12) . ?
C3 C8 1.477(11) . ?
C4 C5 1.371(12) . ?
C4 H4A 0.9300 . ?
C5 H5A 0.9300 . ?
C6 C7 1.345(12) . ?
C6 H6A 0.9300 . ?
C7 C8 1.397(12) . ?
C7 H7A 0.9300 . ?
C8 C9 1.395(12) . ?
C9 C10 1.377(11) . ?
C9 H9A 0.9300 . ?
C10 H10A 0.9300 . ?
O3W H3WC 0.8500 . ?
O3W H3WD 0.8499 . ?
O2W H2WB 0.8500 . ?
O2W H2WD 0.8500 . ?
O1W H1WC 0.8502 . ?
O1W H1WD 0.8500 . ?
